data_4305878
loop_
_publ_author_name
'Julie A. DuPont'
'Glenn P. A. Yap'
'Charles G. Riordan'

_publ_section_title
;
Influence of Ligand Electronic Effects on the Structure of Monovalent
Cobalt Complexes
;
_journal_name_full 'Inorganic Chemistry'
_journal_page_first 10700
_journal_page_last 10707
_journal_paper_doi 10.1021/ic800813u
_journal_volume 47
_journal_year 2008
_chemical_formula_sum 'C36 H59 B Co P S3'
_chemical_formula_weight 688.72
_chemical_name_systematic
; 
 ? 
;
_space_group_IT_number 14
_symmetry_cell_setting monoclinic
_symmetry_space_group_name_Hall '-P 2yn'
_symmetry_space_group_name_H-M 'P 1 21/n 1'
_atom_sites_solution_hydrogens geom
_atom_sites_solution_primary direct
_atom_sites_solution_secondary difmap
_audit_creation_method SHELXL-97
_cell_angle_alpha 90.00
_cell_angle_beta 94.471(3)
_cell_angle_gamma 90.00
_cell_formula_units_Z 4
_cell_length_a 9.6775(18)
_cell_length_b 24.678(5)
_cell_length_c 16.249(3)
_cell_measurement_reflns_used 1001
_cell_measurement_temperature 120(2)
_cell_measurement_theta_max 28.14
_cell_measurement_theta_min 2.54
_cell_volume 3868.8(13)
_computing_cell_refinement 'SHELXTL, Sheldrick (2001)'
_computing_data_collection 'SMART, Bruker (2002)'
_computing_data_reduction 'SHELXTL, Sheldrick (2001)'
_computing_molecular_graphics 'SHELXTL, Sheldrick (2001)'
_computing_publication_material 'SHELXTL, Sheldrick (2001)'
_computing_structure_refinement 'SHELXL-97 (Sheldrick, 1997)'
_computing_structure_solution 'SHELXS-97 (Sheldrick, 1990)'
_diffrn_ambient_temperature 120(2)
_diffrn_detector_area_resol_mean 836.6
_diffrn_measured_fraction_theta_full 0.999
_diffrn_measured_fraction_theta_max 0.940
_diffrn_measurement_device_type 'Bruker AXS APEX diffractometer'
_diffrn_measurement_method \w
_diffrn_radiation_monochromator graphite
_diffrn_radiation_source 'fine-focus sealed tube'
_diffrn_radiation_type MoK\a
_diffrn_radiation_wavelength 0.71073
_diffrn_reflns_av_R_equivalents 0.0342
_diffrn_reflns_av_sigmaI/netI 0.0288
_diffrn_reflns_limit_h_max 12
_diffrn_reflns_limit_h_min -12
_diffrn_reflns_limit_k_max 31
_diffrn_reflns_limit_k_min -32
_diffrn_reflns_limit_l_max 20
_diffrn_reflns_limit_l_min -21
_diffrn_reflns_number 42781
_diffrn_reflns_theta_full 25.00
_diffrn_reflns_theta_max 28.24
_diffrn_reflns_theta_min 1.65
_diffrn_standards_decay_% <1
_exptl_absorpt_coefficient_mu 0.669
_exptl_absorpt_correction_T_max 0.9673
_exptl_absorpt_correction_T_min 0.8245
_exptl_absorpt_correction_type multi-scan
_exptl_absorpt_process_details 'SADABS, Sheldrick (2003)'
_exptl_crystal_colour green
_exptl_crystal_density_diffrn 1.182
_exptl_crystal_density_method 'not measured'
_exptl_crystal_description plate
_exptl_crystal_F_000 1480
_exptl_crystal_size_max 0.30
_exptl_crystal_size_mid 0.20
_exptl_crystal_size_min 0.05
_refine_diff_density_max 0.545
_refine_diff_density_min -0.346
_refine_diff_density_rms 0.066
_refine_ls_extinction_method none
_refine_ls_goodness_of_fit_ref 1.042
_refine_ls_hydrogen_treatment constr
_refine_ls_matrix_type full
_refine_ls_number_parameters 391
_refine_ls_number_reflns 8978
_refine_ls_number_restraints 0
_refine_ls_restrained_S_all 1.042
_refine_ls_R_factor_all 0.0487
_refine_ls_R_factor_gt 0.0419
_refine_ls_shift/su_max 0.001
_refine_ls_shift/su_mean 0.000
_refine_ls_structure_factor_coef Fsqd
_refine_ls_weighting_details 'calc w=1/[\s^2^(Fo^2^)+(0.0611P)^2^+2.1302P] where P=(Fo^2^+2Fc^2^)/3'
_refine_ls_weighting_scheme calc
_refine_ls_wR_factor_gt 0.1053
_refine_ls_wR_factor_ref 0.1097
_reflns_number_gt 8012
_reflns_number_total 8978
_reflns_threshold_expression >2sigma(I)
_cod_data_source_file ic800813u_si_001_2.cif
_cod_data_source_block char078
_cod_depositor_comments
;
The following automatic conversions were performed:
'_symmetry_cell_setting' value 'Monoclinic' changed to 'monoclinic'
according to '/home/saulius/struct/CIF-dictionaries/cif_core.dic'
dictionary named 'cif_core.dic' version 2.4.1 from 2010-06-29.

Automatic conversion script
Id: cif_fix_enum 1527 2010-12-29 10:47:43Z saulius 
;
_cod_original_cell_volume 3868.8(12)
_cod_database_code 4305878

loop_
_symmetry_equiv_pos_as_xyz
'x, y, z'
'-x+1/2, y+1/2, -z+1/2'
'-x, -y, -z'
'x-1/2, -y-1/2, z-1/2'

loop_
_atom_site_label
_atom_site_type_symbol
_atom_site_fract_x
_atom_site_fract_y
_atom_site_fract_z
_atom_site_U_iso_or_equiv
_atom_site_adp_type
_atom_site_occupancy
_atom_site_symmetry_multiplicity
_atom_site_calc_flag
_atom_site_refinement_flags
_atom_site_disorder_assembly
_atom_site_disorder_group
Co Co 0.34452(3) 0.236779(10) 0.141187(16) 0.01734(8) Uani 1 1 d . . .
S1 S 0.40317(5) 0.324084(19) 0.17584(3) 0.01763(10) Uani 1 1 d . . .
S2 S 0.50608(5) 0.231755(17) 0.04619(3) 0.01619(10) Uani 1 1 d . . .
S3 S 0.17272(5) 0.263267(18) 0.04526(3) 0.01772(10) Uani 1 1 d . . .
P P 0.30949(5) 0.16708(2) 0.22698(3) 0.01924(11) Uani 1 1 d . . .
B B 0.3882(2) 0.33702(8) -0.00037(13) 0.0167(4) Uani 1 1 d . . .
C1 C 0.3436(2) 0.37408(9) -0.15277(12) 0.0241(4) Uani 1 1 d . . .
H1A H 0.2859 0.3433 -0.1626 0.029 Uiso 1 1 calc R . .
C2 C 0.3608(2) 0.40938(10) -0.21772(13) 0.0297(5) Uani 1 1 d . . .
H2A H 0.3145 0.4027 -0.2705 0.036 Uiso 1 1 calc R . .
C3 C 0.4460(3) 0.45456(9) -0.20541(14) 0.0323(5) Uani 1 1 d . . .
H3A H 0.4586 0.4789 -0.2495 0.039 Uiso 1 1 calc R . .
C4 C 0.5116(3) 0.46334(9) -0.12849(15) 0.0332(5) Uani 1 1 d . . .
H4A H 0.5702 0.4940 -0.1194 0.040 Uiso 1 1 calc R . .
C5 C 0.4930(2) 0.42757(8) -0.06344(13) 0.0259(4) Uani 1 1 d . . .
H5A H 0.5397 0.4346 -0.0109 0.031 Uiso 1 1 calc R . .
C6 C 0.40822(19) 0.38202(7) -0.07299(12) 0.0188(4) Uani 1 1 d . . .
C7 C 0.4710(2) 0.35696(8) 0.08722(11) 0.0194(4) Uani 1 1 d . . .
H7A H 0.4618 0.3967 0.0927 0.023 Uiso 1 1 calc R . .
H7B H 0.5708 0.3484 0.0862 0.023 Uiso 1 1 calc R . .
C8 C 0.5441(2) 0.32789(8) 0.25971(12) 0.0208(4) Uani 1 1 d . . .
C9 C 0.6560(2) 0.28646(10) 0.24446(13) 0.0289(5) Uani 1 1 d . . .
H9A H 0.7312 0.2892 0.2883 0.043 Uiso 1 1 calc R . .
H9B H 0.6925 0.2936 0.1909 0.043 Uiso 1 1 calc R . .
H9C H 0.6163 0.2499 0.2444 0.043 Uiso 1 1 calc R . .
C10 C 0.6026(3) 0.38518(10) 0.26497(14) 0.0332(5) Uani 1 1 d . . .
H10A H 0.6699 0.3881 0.3130 0.050 Uiso 1 1 calc R . .
H10B H 0.5271 0.4111 0.2705 0.050 Uiso 1 1 calc R . .
H10C H 0.6484 0.3933 0.2147 0.050 Uiso 1 1 calc R . .
C11 C 0.4749(2) 0.31411(10) 0.33830(12) 0.0283(4) Uani 1 1 d . . .
H11A H 0.5455 0.3119 0.3848 0.042 Uiso 1 1 calc R . .
H11B H 0.4272 0.2792 0.3314 0.042 Uiso 1 1 calc R . .
H11C H 0.4076 0.3424 0.3492 0.042 Uiso 1 1 calc R . .
C12 C 0.4567(2) 0.28061(8) -0.03436(11) 0.0190(4) Uani 1 1 d . . .
H12A H 0.5397 0.2901 -0.0633 0.023 Uiso 1 1 calc R . .
H12B H 0.3889 0.2634 -0.0751 0.023 Uiso 1 1 calc R . .
C13 C 0.5225(2) 0.16693(8) -0.00957(12) 0.0195(4) Uani 1 1 d . . .
C14 C 0.6157(3) 0.17575(9) -0.07985(14) 0.0310(5) Uani 1 1 d . . .
H14A H 0.6345 0.1409 -0.1055 0.047 Uiso 1 1 calc R . .
H14B H 0.7033 0.1921 -0.0580 0.047 Uiso 1 1 calc R . .
H14C H 0.5694 0.1999 -0.1211 0.047 Uiso 1 1 calc R . .
C15 C 0.5906(2) 0.12784(8) 0.05371(13) 0.0254(4) Uani 1 1 d . . .
H15A H 0.6009 0.0923 0.0281 0.038 Uiso 1 1 calc R . .
H15B H 0.5326 0.1244 0.1003 0.038 Uiso 1 1 calc R . .
H15C H 0.6820 0.1417 0.0735 0.038 Uiso 1 1 calc R . .
C16 C 0.3804(2) 0.14595(9) -0.04163(14) 0.0293(5) Uani 1 1 d . . .
H16A H 0.3911 0.1118 -0.0713 0.044 Uiso 1 1 calc R . .
H16B H 0.3349 0.1727 -0.0791 0.044 Uiso 1 1 calc R . .
H16C H 0.3238 0.1398 0.0049 0.044 Uiso 1 1 calc R . .
C17 C 0.2198(2) 0.33023(8) 0.00951(12) 0.0197(4) Uani 1 1 d . . .
H17A H 0.1685 0.3374 -0.0445 0.024 Uiso 1 1 calc R . .
H17B H 0.1907 0.3577 0.0490 0.024 Uiso 1 1 calc R . .
C18 C 0.0022(2) 0.27324(9) 0.08762(13) 0.0228(4) Uani 1 1 d . . .
C19 C 0.0207(2) 0.30557(10) 0.16767(14) 0.0304(5) Uani 1 1 d . . .
H19A H -0.0698 0.3111 0.1896 0.046 Uiso 1 1 calc R . .
H19B H 0.0622 0.3408 0.1568 0.046 Uiso 1 1 calc R . .
H19C H 0.0816 0.2856 0.2081 0.046 Uiso 1 1 calc R . .
C20 C -0.0518(2) 0.21632(9) 0.10356(14) 0.0276(4) Uani 1 1 d . . .
H20A H -0.1419 0.2189 0.1270 0.041 Uiso 1 1 calc R . .
H20B H 0.0140 0.1974 0.1424 0.041 Uiso 1 1 calc R . .
H20C H -0.0623 0.1962 0.0515 0.041 Uiso 1 1 calc R . .
C21 C -0.0957(2) 0.30157(10) 0.02357(15) 0.0324(5) Uani 1 1 d . . .
H21A H -0.1888 0.3030 0.0432 0.049 Uiso 1 1 calc R . .
H21B H -0.0987 0.2814 -0.0285 0.049 Uiso 1 1 calc R . .
H21C H -0.0625 0.3385 0.0148 0.049 Uiso 1 1 calc R . .
C22 C 0.1958(2) 0.17964(9) 0.30923(13) 0.0262(4) Uani 1 1 d . . .
H22A H 0.1931 0.1474 0.3443 0.039 Uiso 1 1 calc R . .
H22B H 0.1022 0.1878 0.2851 0.039 Uiso 1 1 calc R . .
H22C H 0.2311 0.2105 0.3426 0.039 Uiso 1 1 calc R . .
C23 C 0.4632(2) 0.14105(11) 0.28597(15) 0.0348(5) Uani 1 1 d . . .
H23A H 0.4377 0.1097 0.3186 0.052 Uiso 1 1 calc R . .
H23B H 0.5024 0.1694 0.3230 0.052 Uiso 1 1 calc R . .
H23C H 0.5320 0.1301 0.2481 0.052 Uiso 1 1 calc R . .
C24 C 0.2345(3) 0.10511(9) 0.18226(15) 0.0329(5) Uani 1 1 d . . .
H24A H 0.2311 0.0775 0.2254 0.049 Uiso 1 1 calc R . .
H24B H 0.2915 0.0920 0.1392 0.049 Uiso 1 1 calc R . .
H24C H 0.1404 0.1125 0.1582 0.049 Uiso 1 1 calc R . .
C25 C -0.0542(3) 0.48377(12) 0.2515(2) 0.0518(7) Uani 1 1 d . . .
H25A H -0.1394 0.4906 0.2202 0.062 Uiso 1 1 calc R . .
C26 C 0.0537(3) 0.45979(11) 0.21477(18) 0.0478(7) Uani 1 1 d . . .
H26A H 0.0429 0.4498 0.1582 0.057 Uiso 1 1 calc R . .
C27 C 0.1774(3) 0.45039(11) 0.26033(19) 0.0462(7) Uani 1 1 d . . .
H27A H 0.2520 0.4338 0.2352 0.055 Uiso 1 1 calc R . .
C28 C 0.1930(3) 0.46502(10) 0.34224(19) 0.0477(7) Uani 1 1 d . . .
H28A H 0.2787 0.4589 0.3734 0.057 Uiso 1 1 calc R . .
C29 C 0.0852(4) 0.48839(11) 0.37871(18) 0.0505(8) Uani 1 1 d . . .
H29A H 0.0958 0.4982 0.4354 0.061 Uiso 1 1 calc R . .
C30 C -0.0383(3) 0.49775(11) 0.3336(2) 0.0527(8) Uani 1 1 d . . .
H30A H -0.1131 0.5139 0.3591 0.063 Uiso 1 1 calc R . .
C31 C 0.0499(3) 0.45622(10) 0.95903(16) 0.0403(6) Uani 1 1 d . . .
H31A H 0.0839 0.4260 0.9306 0.048 Uiso 1 1 calc R . .
C32 C -0.0891(3) 0.45956(10) 0.97126(17) 0.0420(6) Uani 1 1 d . . .
H32A H -0.1504 0.4316 0.9515 0.050 Uiso 1 1 calc R . .
C33 C 0.1394(3) 0.49631(11) 0.98769(16) 0.0390(6) Uani 1 1 d . . .
H33A H 0.2353 0.4938 0.9794 0.047 Uiso 1 1 calc R . .
C34 C 0.0366(3) 0.05382(11) 0.99181(16) 0.0419(6) Uani 1 1 d . . .
H34A H 0.0615 0.0908 0.9862 0.050 Uiso 1 1 calc R . .
C35 C 0.0969(3) 0.01467(12) 0.94616(16) 0.0421(6) Uani 1 1 d . . .
H35A H 0.1637 0.0245 0.9090 0.051 Uiso 1 1 calc R . .
C36 C 0.0600(3) -0.03922(12) 0.95445(16) 0.0435(6) Uani 1 1 d . . .
H36A H 0.1016 -0.0662 0.9228 0.052 Uiso 1 1 calc R . .

loop_
_atom_site_aniso_label
_atom_site_aniso_U_11
_atom_site_aniso_U_22
_atom_site_aniso_U_33
_atom_site_aniso_U_23
_atom_site_aniso_U_13
_atom_site_aniso_U_12
Co 0.01573(13) 0.01957(14) 0.01721(14) 0.00310(9) 0.00438(10) 0.00066(9)
S1 0.0161(2) 0.0222(2) 0.0149(2) -0.00049(16) 0.00294(16) -0.00013(17)
S2 0.0163(2) 0.0160(2) 0.0167(2) -0.00001(16) 0.00396(17) 0.00127(16)
S3 0.0143(2) 0.0209(2) 0.0182(2) -0.00017(16) 0.00314(17) -0.00080(16)
P 0.0199(2) 0.0204(2) 0.0180(2) 0.00243(18) 0.00529(18) 0.00028(18)
B 0.0169(9) 0.0177(9) 0.0160(9) 0.0021(7) 0.0040(7) 0.0012(8)
C1 0.0208(9) 0.0291(10) 0.0225(10) 0.0050(8) 0.0032(8) 0.0012(8)
C2 0.0284(11) 0.0386(12) 0.0221(10) 0.0084(9) 0.0020(8) 0.0068(9)
C3 0.0381(12) 0.0297(11) 0.0303(11) 0.0128(9) 0.0110(10) 0.0060(9)
C4 0.0448(14) 0.0220(10) 0.0343(12) 0.0031(9) 0.0136(10) -0.0040(9)
C5 0.0320(11) 0.0232(10) 0.0231(10) -0.0001(8) 0.0054(8) -0.0005(8)
C6 0.0170(9) 0.0185(9) 0.0219(9) 0.0031(7) 0.0072(7) 0.0050(7)
C7 0.0202(9) 0.0207(9) 0.0178(9) 0.0018(7) 0.0045(7) -0.0033(7)
C8 0.0174(9) 0.0276(10) 0.0167(9) -0.0021(7) -0.0022(7) -0.0027(7)
C9 0.0187(10) 0.0420(13) 0.0253(10) -0.0043(9) -0.0027(8) 0.0024(9)
C10 0.0375(13) 0.0334(12) 0.0276(11) -0.0040(9) -0.0040(9) -0.0100(10)
C11 0.0289(11) 0.0391(12) 0.0172(9) -0.0001(8) 0.0033(8) -0.0029(9)
C12 0.0214(9) 0.0195(9) 0.0167(9) 0.0024(7) 0.0054(7) 0.0015(7)
C13 0.0222(9) 0.0176(9) 0.0193(9) -0.0022(7) 0.0054(7) 0.0021(7)
C14 0.0415(13) 0.0257(10) 0.0283(11) -0.0031(8) 0.0186(10) 0.0048(9)
C15 0.0301(11) 0.0183(9) 0.0279(10) -0.0003(8) 0.0029(8) 0.0041(8)
C16 0.0311(11) 0.0246(10) 0.0313(11) -0.0054(9) -0.0034(9) -0.0010(9)
C17 0.0180(9) 0.0211(9) 0.0204(9) 0.0040(7) 0.0037(7) 0.0008(7)
C18 0.0128(8) 0.0300(10) 0.0261(10) -0.0013(8) 0.0044(7) -0.0021(7)
C19 0.0212(10) 0.0392(12) 0.0323(11) -0.0096(9) 0.0121(9) -0.0043(9)
C20 0.0188(9) 0.0318(11) 0.0329(11) 0.0011(9) 0.0062(8) -0.0060(8)
C21 0.0173(10) 0.0413(13) 0.0384(12) 0.0085(10) 0.0019(9) 0.0041(9)
C22 0.0258(10) 0.0317(11) 0.0222(10) 0.0003(8) 0.0095(8) -0.0044(8)
C23 0.0294(11) 0.0442(13) 0.0310(12) 0.0142(10) 0.0029(9) 0.0091(10)
C24 0.0405(13) 0.0209(10) 0.0387(13) -0.0036(9) 0.0131(10) -0.0046(9)
C25 0.0445(16) 0.0358(14) 0.074(2) -0.0045(14) -0.0052(14) 0.0012(12)
C26 0.070(2) 0.0332(13) 0.0391(14) -0.0012(11) -0.0016(13) 0.0092(13)
C27 0.0521(16) 0.0295(12) 0.0578(17) 0.0055(12) 0.0101(14) 0.0086(11)
C28 0.0578(17) 0.0288(12) 0.0542(17) 0.0127(12) -0.0107(14) -0.0063(12)
C29 0.084(2) 0.0302(13) 0.0378(14) 0.0035(11) 0.0098(15) -0.0202(14)
C30 0.0595(18) 0.0322(13) 0.070(2) -0.0081(13) 0.0289(16) -0.0118(13)
C31 0.0530(16) 0.0299(12) 0.0358(13) -0.0108(10) -0.0113(11) 0.0184(11)
C32 0.0474(15) 0.0312(12) 0.0447(14) -0.0073(11) -0.0146(12) 0.0019(11)
C33 0.0385(13) 0.0398(13) 0.0371(13) -0.0025(11) -0.0063(10) 0.0113(11)
C34 0.0437(15) 0.0402(14) 0.0402(14) 0.0052(11) -0.0068(11) -0.0044(11)
C35 0.0308(12) 0.0627(17) 0.0330(13) 0.0105(12) 0.0039(10) -0.0015(12)
C36 0.0429(14) 0.0531(16) 0.0342(13) -0.0052(12) 0.0004(11) 0.0121(12)

loop_
_atom_type_symbol
_atom_type_description
_atom_type_scat_dispersion_real
_atom_type_scat_dispersion_imag
_atom_type_scat_source
C C 0.0033 0.0016 'International Tables Vol C Tables 4.2.6.8 and 6.1.1.4'
H H 0.0000 0.0000 'International Tables Vol C Tables 4.2.6.8 and 6.1.1.4'
B B 0.0013 0.0007 'International Tables Vol C Tables 4.2.6.8 and 6.1.1.4'
P P 0.1023 0.0942 'International Tables Vol C Tables 4.2.6.8 and 6.1.1.4'
S S 0.1246 0.1234 'International Tables Vol C Tables 4.2.6.8 and 6.1.1.4'
Co Co 0.3494 0.9721 'International Tables Vol C Tables 4.2.6.8 and 6.1.1.4'

loop_
_geom_angle_atom_site_label_1
_geom_angle_atom_site_label_2
_geom_angle_atom_site_label_3
_geom_angle
_geom_angle_site_symmetry_1
_geom_angle_site_symmetry_3
_geom_angle_publ_flag
P Co S3 120.23(2) . . ?
P Co S2 121.32(2) . . ?
S3 Co S2 93.12(2) . . ?
P Co S1 127.76(2) . . ?
S3 Co S1 92.97(2) . . ?
S2 Co S1 92.733(19) . . ?
C7 S1 C8 105.62(9) . . ?
C7 S1 Co 108.86(6) . . ?
C8 S1 Co 112.51(7) . . ?
C12 S2 C13 104.40(9) . . ?
C12 S2 Co 107.18(6) . . ?
C13 S2 Co 117.82(6) . . ?
C17 S3 C18 104.48(9) . . ?
C17 S3 Co 106.89(7) . . ?
C18 S3 Co 113.98(7) . . ?
C24 P C22 101.00(10) . . ?
C24 P C23 101.39(12) . . ?
C22 P C23 100.87(11) . . ?
C24 P Co 117.94(8) . . ?
C22 P Co 116.87(7) . . ?
C23 P Co 115.98(8) . . ?
C6 B C12 104.83(14) . . ?
C6 B C7 109.91(15) . . ?
C12 B C7 110.95(15) . . ?
C6 B C17 108.05(15) . . ?
C12 B C17 111.68(15) . . ?
C7 B C17 111.17(15) . . ?
C2 C1 C6 122.8(2) . . ?
C1 C2 C3 119.9(2) . . ?
C4 C3 C2 118.9(2) . . ?
C3 C4 C5 120.6(2) . . ?
C6 C5 C4 122.3(2) . . ?
C5 C6 C1 115.47(18) . . ?
C5 C6 B 124.54(18) . . ?
C1 C6 B 119.89(17) . . ?
B C7 S1 111.58(13) . . ?
C10 C8 C9 111.45(18) . . ?
C10 C8 C11 110.21(18) . . ?
C9 C8 C11 110.51(18) . . ?
C10 C8 S1 109.71(14) . . ?
C9 C8 S1 109.76(13) . . ?
C11 C8 S1 105.00(14) . . ?
B C12 S2 114.06(13) . . ?
C15 C13 C16 110.35(17) . . ?
C15 C13 C14 110.23(17) . . ?
C16 C13 C14 111.32(18) . . ?
C15 C13 S2 105.43(13) . . ?
C16 C13 S2 110.60(14) . . ?
C14 C13 S2 108.74(14) . . ?
B C17 S3 113.24(13) . . ?
C21 C18 C19 111.64(19) . . ?
C21 C18 C20 109.61(17) . . ?
C19 C18 C20 110.82(18) . . ?
C21 C18 S3 109.37(14) . . ?
C19 C18 S3 109.71(14) . . ?
C20 C18 S3 105.50(14) . . ?
C26 C25 C30 119.8(3) . . ?
C25 C26 C27 119.7(3) . . ?
C28 C27 C26 120.1(3) . . ?
C29 C28 C27 120.0(3) . . ?
C28 C29 C30 120.1(3) . . ?
C29 C30 C25 120.2(3) . . ?
C33 C31 C32 120.4(2) . . ?
C31 C32 C33 120.0(2) . 3_567 ?
C31 C33 C32 119.6(3) . 3_567 ?
C36 C34 C35 119.8(3) 3_557 . ?
C34 C35 C36 119.9(2) . . ?
C34 C36 C35 120.4(3) 3_557 . ?

loop_
_geom_bond_atom_site_label_1
_geom_bond_atom_site_label_2
_geom_bond_distance
_geom_bond_site_symmetry_2
_geom_bond_publ_flag
Co P 2.2561(6) . ?
Co S3 2.2841(6) . ?
Co S2 2.2845(6) . ?
Co S1 2.2872(6) . ?
S1 C7 1.8195(19) . ?
S1 C8 1.853(2) . ?
S2 C12 1.8159(19) . ?
S2 C13 1.8514(19) . ?
S3 C17 1.8212(19) . ?
S3 C18 1.854(2) . ?
P C24 1.820(2) . ?
P C22 1.823(2) . ?
P C23 1.822(2) . ?
B C6 1.643(3) . ?
B C12 1.655(3) . ?
B C7 1.653(3) . ?
B C17 1.658(3) . ?
C1 C2 1.388(3) . ?
C1 C6 1.408(3) . ?
C2 C3 1.392(3) . ?
C3 C4 1.374(3) . ?
C4 C5 1.400(3) . ?
C5 C6 1.393(3) . ?
C8 C10 1.523(3) . ?
C8 C9 1.524(3) . ?
C8 C11 1.526(3) . ?
C13 C15 1.522(3) . ?
C13 C16 1.522(3) . ?
C13 C14 1.526(3) . ?
C18 C21 1.522(3) . ?
C18 C19 1.525(3) . ?
C18 C20 1.528(3) . ?
C25 C26 1.376(4) . ?
C25 C30 1.374(4) . ?
C26 C27 1.377(4) . ?
C27 C28 1.376(4) . ?
C28 C29 1.367(5) . ?
C29 C30 1.373(5) . ?
C31 C33 1.373(4) . ?
C31 C32 1.377(4) . ?
C32 C33 1.385(4) 3_567 ?
C33 C32 1.385(4) 3_567 ?
C34 C36 1.376(4) 3_557 ?
C34 C35 1.376(4) . ?
C35 C36 1.386(4) . ?
C36 C34 1.376(4) 3_557 ?

loop_
_geom_torsion_atom_site_label_1
_geom_torsion_atom_site_label_2
_geom_torsion_atom_site_label_3
_geom_torsion_atom_site_label_4
_geom_torsion
_geom_torsion_site_symmetry_1
_geom_torsion_site_symmetry_2
_geom_torsion_site_symmetry_3
_geom_torsion_site_symmetry_4
_geom_torsion_publ_flag
P Co S1 C7 162.10(7) . . . . ?
S3 Co S1 C7 -65.23(7) . . . . ?
S2 Co S1 C7 28.05(7) . . . . ?
P Co S1 C8 45.39(7) . . . . ?
S3 Co S1 C8 178.07(7) . . . . ?
S2 Co S1 C8 -88.66(7) . . . . ?
P Co S2 C12 157.52(7) . . . . ?
S3 Co S2 C12 28.96(7) . . . . ?
S1 Co S2 C12 -64.18(7) . . . . ?
P Co S2 C13 40.28(8) . . . . ?
S3 Co S2 C13 -88.28(7) . . . . ?
S1 Co S2 C13 178.59(7) . . . . ?
P Co S3 C17 164.29(7) . . . . ?
S2 Co S3 C17 -66.34(7) . . . . ?
S1 Co S3 C17 26.57(7) . . . . ?
P Co S3 C18 49.39(8) . . . . ?
S2 Co S3 C18 178.76(7) . . . . ?
S1 Co S3 C18 -88.34(7) . . . . ?
S3 Co P C24 47.65(9) . . . . ?
S2 Co P C24 -67.71(9) . . . . ?
S1 Co P C24 169.47(9) . . . . ?
S3 Co P C22 -73.06(9) . . . . ?
S2 Co P C22 171.58(8) . . . . ?
S1 Co P C22 48.76(9) . . . . ?
S3 Co P C23 168.12(10) . . . . ?
S2 Co P C23 52.76(10) . . . . ?
S1 Co P C23 -70.06(10) . . . . ?
C6 C1 C2 C3 0.7(3) . . . . ?
C1 C2 C3 C4 -0.1(3) . . . . ?
C2 C3 C4 C5 -0.1(4) . . . . ?
C3 C4 C5 C6 -0.1(3) . . . . ?
C4 C5 C6 C1 0.6(3) . . . . ?
C4 C5 C6 B 176.88(19) . . . . ?
C2 C1 C6 C5 -0.9(3) . . . . ?
C2 C1 C6 B -177.36(19) . . . . ?
C12 B C6 C5 -113.9(2) . . . . ?
C7 B C6 C5 5.4(3) . . . . ?
C17 B C6 C5 126.84(19) . . . . ?
C12 B C6 C1 62.2(2) . . . . ?
C7 B C6 C1 -178.52(16) . . . . ?
C17 B C6 C1 -57.0(2) . . . . ?
C6 B C7 S1 158.73(12) . . . . ?
C12 B C7 S1 -85.79(16) . . . . ?
C17 B C7 S1 39.15(19) . . . . ?
C8 S1 C7 B 157.73(13) . . . . ?
Co S1 C7 B 36.69(14) . . . . ?
C7 S1 C8 C10 47.20(17) . . . . ?
Co S1 C8 C10 165.83(13) . . . . ?
C7 S1 C8 C9 -75.59(16) . . . . ?
Co S1 C8 C9 43.04(16) . . . . ?
C7 S1 C8 C11 165.62(14) . . . . ?
Co S1 C8 C11 -75.75(14) . . . . ?
C6 B C12 S2 158.79(13) . . . . ?
C7 B C12 S2 40.19(19) . . . . ?
C17 B C12 S2 -84.46(17) . . . . ?
C13 S2 C12 B 161.85(13) . . . . ?
Co S2 C12 B 36.13(14) . . . . ?
C12 S2 C13 C15 169.27(13) . . . . ?
Co S2 C13 C15 -72.01(14) . . . . ?
C12 S2 C13 C16 -71.45(16) . . . . ?
Co S2 C13 C16 47.27(16) . . . . ?
C12 S2 C13 C14 51.07(17) . . . . ?
Co S2 C13 C14 169.79(13) . . . . ?
C6 B C17 S3 151.35(13) . . . . ?
C12 B C17 S3 36.56(19) . . . . ?
C7 B C17 S3 -87.97(17) . . . . ?
C18 S3 C17 B 159.63(13) . . . . ?
Co S3 C17 B 38.49(14) . . . . ?
C17 S3 C18 C21 52.16(17) . . . . ?
Co S3 C18 C21 168.48(13) . . . . ?
C17 S3 C18 C19 -70.60(17) . . . . ?
Co S3 C18 C19 45.71(17) . . . . ?
C17 S3 C18 C20 169.98(14) . . . . ?
Co S3 C18 C20 -73.71(14) . . . . ?
C30 C25 C26 C27 -0.6(4) . . . . ?
C25 C26 C27 C28 -0.1(4) . . . . ?
C26 C27 C28 C29 0.7(4) . . . . ?
C27 C28 C29 C30 -0.6(4) . . . . ?
C28 C29 C30 C25 -0.1(4) . . . . ?
C26 C25 C30 C29 0.7(4) . . . . ?
C33 C31 C32 C33 0.4(4) . . . 3_567 ?
C32 C31 C33 C32 -0.4(4) . . . 3_567 ?
C36 C34 C35 C36 0.1(4) 3_557 . . . ?
C34 C35 C36 C34 -0.1(4) . . . 3_557 ?
